data_7115312
loop_
_publ_author_name
'John J. Kiernicki'
'Phillip E. Fanwick'
'Suzanne C. Bart'

_publ_section_title
;
 Utility of a redox-active pyridine(diimine) chelate in facilitating two
 electron oxidative addition chemistry at uranium
;
_journal_name_full Chem.Commun.
_journal_page_first 8189
_journal_paper_doi 10.1039/C4cc03355H
_journal_volume 50
_journal_year 2014
_chemical_formula_moiety 'C47 H51 Cl1 N3 Se1 U1,0.5(C3 H6 O1)'
_chemical_formula_sum 'C47 H51 Cl N3 O0.12 Se U'
_chemical_formula_weight 1012.35
_chemical_name_systematic
;
 ?
;
_space_group_crystal_system monoclinic
_space_group_IT_number 15
_space_group_name_Hall '-C 2yc'
_space_group_name_H-M_alt 'C 1 2/c 1'
_symmetry_space_group_name_Hall '-C 2yc'
_symmetry_space_group_name_H-M 'C 1 2/c 1'
_atom_sites_solution_hydrogens geom
_atom_sites_solution_primary heavy
_atom_sites_solution_secondary difmap
_audit_creation_method SHELXL-2014
_cell_angle_alpha 90
_cell_angle_beta 101.179(4)
_cell_angle_gamma 90
_cell_formula_units_Z 8
_cell_length_a 42.342(2)
_cell_length_b 8.3362(4)
_cell_length_c 24.4297(12)
_cell_measurement_reflns_used 42978
_cell_measurement_temperature 150(2)
_cell_measurement_theta_max 67.877
_cell_measurement_theta_min 3.688
_cell_volume 8459.4(7)
_computing_cell_refinement 'HKL2000 (Otwinowski & Minor, 1997)'
_computing_data_collection 'Crystal Clear(Rigaku 2001)'
_computing_data_reduction 'HKL2000 (Otwinowski & Minor, 1997)'
_computing_publication_material 'local programs'
_computing_structure_refinement 'SHELXL-2014 (Sheldrick, 2014)'
_computing_structure_solution 'DIRDIF/PATTY (Burskens, et. al,. 2008)'
_diffrn_ambient_temperature 150(2)
_diffrn_measured_fraction_theta_full 0.965
_diffrn_measured_fraction_theta_max 0.964
_diffrn_measurement_details
;
Data were collected on a Rigaku Rapid which has a quarter 
chi circle and a 200 degree curved image plate at a fixed 
distance of 127.4mm.  Strategy was optimized using the 
CrystalClear software.  The completeness is the best 
that can be obtained with this geometry. The missing data are not 
cusp data but mostly high angle data.
Also the use of HKL2000/SCALEPACK lowers the number 
of observed data as inconsistent equivalents are removed 
from the data set and not included in the collected total.
;
_diffrn_measurement_device_type 'Rigaku Rapid II'
_diffrn_measurement_method \w
_diffrn_radiation_type CuK\a
_diffrn_radiation_wavelength 1.54178
_diffrn_reflns_av_R_equivalents 0.064
_diffrn_reflns_av_unetI/netI 0.0450
_diffrn_reflns_Laue_measured_fraction_max 0.964
_diffrn_reflns_limit_h_max 50
_diffrn_reflns_limit_h_min 0
_diffrn_reflns_limit_k_max 10
_diffrn_reflns_limit_k_min 0
_diffrn_reflns_limit_l_max 28
_diffrn_reflns_limit_l_min -29
_diffrn_reflns_number 42978
_diffrn_reflns_point_group_measured_fraction_full 0.965
_diffrn_reflns_point_group_measured_fraction_max 0.964
_diffrn_reflns_theta_full 67.679
_diffrn_reflns_theta_max 67.877
_diffrn_reflns_theta_min 3.688
_diffrn_source 'microfocus source'
_exptl_absorpt_coefficient_mu 12.630
_exptl_absorpt_correction_T_max 0.685
_exptl_absorpt_correction_T_min 0.037
_exptl_absorpt_correction_type multi-scan
_exptl_absorpt_process_details 'SCALEPACK (Otwinowski & Minor, 1997)'
_exptl_crystal_colour brown
_exptl_crystal_density_diffrn 1.590
_exptl_crystal_description plate
_exptl_crystal_F_000 3984
_exptl_crystal_size_max 0.050
_exptl_crystal_size_mid 0.050
_exptl_crystal_size_min 0.030
_refine_diff_density_max 0.980
_refine_diff_density_min -1.375
_refine_diff_density_rms 0.174
_refine_ls_extinction_method none
_refine_ls_goodness_of_fit_ref 1.064
_refine_ls_hydrogen_treatment constr
_refine_ls_matrix_type full
_refine_ls_number_parameters 508
_refine_ls_number_reflns 7389
_refine_ls_number_restraints 0
_refine_ls_restrained_S_all 1.064
_refine_ls_R_factor_all 0.0697
_refine_ls_R_factor_gt 0.0475
_refine_ls_shift/su_max 0.000
_refine_ls_shift/su_mean 0.000
_refine_ls_structure_factor_coef Fsqd
_refine_ls_weighting_details 'w=1/[\s^2^(Fo^2^)+(0.0074P)^2^+261.2250P] where P=(Fo^2^+2Fc^2^)/3'
_refine_ls_weighting_scheme calc
_refine_ls_wR_factor_gt 0.0942
_refine_ls_wR_factor_ref 0.1038
_reflns_Friedel_coverage 0.000
_reflns_number_gt 5742
_reflns_number_total 7389
_reflns_threshold_expression 'I > 2\s(I)'
_cod_data_source_file c4cc03355h2.cif
_cod_data_source_block JK5150
_cod_original_cell_volume 8459.5(7)
_cod_database_code 7115312
_shelx_space_group_comment
;
The symmetry employed for this shelxl refinement is uniquely defined
by the following loop, which should always be used as a source of
symmetry information in preference to the above space-group names.
They are only intended as comments.
;
_shelx_estimated_absorpt_t_min 0.571
_shelx_estimated_absorpt_t_max 0.703
_shelxl_version_number 2014-3

loop_
_space_group_symop_operation_xyz
'x, y, z'
'-x, y, -z+1/2'
'x+1/2, y+1/2, z'
'-x+1/2, y+1/2, -z+1/2'
'-x, -y, -z'
'x, -y, z-1/2'
'-x+1/2, -y+1/2, -z'
'x+1/2, -y+1/2, z-1/2'

loop_
_atom_site_label
_atom_site_type_symbol
_atom_site_fract_x
_atom_site_fract_y
_atom_site_fract_z
_atom_site_U_iso_or_equiv
_atom_site_adp_type
_atom_site_occupancy
_atom_site_site_symmetry_order
_atom_site_calc_flag
_atom_site_refinement_flags_posn
_atom_site_refinement_flags_adp
_atom_site_refinement_flags_occupancy
U1 U 0.13652(2) 0.05764(4) 0.03043(2) 0.02812(9) Uani 1 1 d . . .
Se1 Se 0.17591(2) 0.25207(12) -0.02663(4) 0.0362(2) Uani 1 1 d . . .
Cl1 Cl 0.10127(5) -0.1826(3) 0.05324(10) 0.0377(5) Uani 1 1 d . . .
O1 O 0.5000 0.5251(18) 0.2500 0.100(5) Uani 1 2 d S T P
N1 N 0.18386(15) -0.1203(9) 0.0599(3) 0.0265(16) Uani 1 1 d . . .
N2 N 0.14499(15) -0.1208(8) -0.0407(3) 0.0248(16) Uani 1 1 d . . .
N3 N 0.09575(16) 0.0809(9) -0.0576(3) 0.0301(17) Uani 1 1 d . . .
C1 C 0.2150(2) -0.3564(11) 0.0413(4) 0.038(2) Uani 1 1 d . . .
H1A H 0.2354 -0.3098 0.0385 0.057 Uiso 1 1 calc R U .
H1B H 0.2108 -0.4468 0.0166 0.057 Uiso 1 1 calc R U .
H1C H 0.2156 -0.3909 0.0790 0.057 Uiso 1 1 calc R U .
C2 C 0.1890(2) -0.2342(11) 0.0255(4) 0.034(2) Uani 1 1 d . . .
C3 C 0.1691(2) -0.2348(10) -0.0304(4) 0.032(2) Uani 1 1 d . . .
C4 C 0.1747(2) -0.3387(11) -0.0717(4) 0.034(2) Uani 1 1 d . . .
H4 H 0.1910 -0.4153 -0.0636 0.041 Uiso 1 1 calc R U .
C5 C 0.1563(2) -0.3285(11) -0.1249(4) 0.035(2) Uani 1 1 d . . .
H5 H 0.1602 -0.3961 -0.1531 0.042 Uiso 1 1 calc R U .
C6 C 0.1318(2) -0.2158(11) -0.1354(4) 0.035(2) Uani 1 1 d . . .
H6 H 0.1188 -0.2096 -0.1708 0.042 Uiso 1 1 calc R U .
C7 C 0.1263(2) -0.1121(11) -0.0938(4) 0.032(2) Uani 1 1 d . . .
C8 C 0.1002(2) -0.0002(11) -0.1019(4) 0.032(2) Uani 1 1 d . . .
C9 C 0.0790(2) 0.0199(12) -0.1588(4) 0.041(3) Uani 1 1 d . . .
H9A H 0.0675 -0.0780 -0.1694 0.062 Uiso 1 1 calc R U .
H9B H 0.0921 0.0452 -0.1856 0.062 Uiso 1 1 calc R U .
H9C H 0.0639 0.1052 -0.1576 0.062 Uiso 1 1 calc R U .
C10 C 0.2061(2) -0.1154(11) 0.1143(4) 0.031(2) Uani 1 1 d . . .
C11 C 0.2355(2) -0.0306(11) 0.1183(4) 0.033(2) Uani 1 1 d . . .
C12 C 0.2570(2) -0.0372(12) 0.1692(4) 0.040(2) Uani 1 1 d . . .
H12 H 0.2762 0.0198 0.1728 0.049 Uiso 1 1 calc R U .
C13 C 0.2514(2) -0.1237(11) 0.2145(4) 0.037(2) Uani 1 1 d . . .
C14 C 0.2222(2) -0.2018(11) 0.2089(4) 0.038(2) Uani 1 1 d . . .
H14 H 0.2177 -0.2575 0.2395 0.046 Uiso 1 1 calc R U .
C15 C 0.1990(2) -0.2012(10) 0.1595(4) 0.031(2) Uani 1 1 d . . .
C16 C 0.0658(2) 0.1701(11) -0.0610(4) 0.031(2) Uani 1 1 d . . .
C17 C 0.0373(2) 0.0837(11) -0.0590(4) 0.034(2) Uani 1 1 d . . .
C18 C 0.0092(2) 0.1678(12) -0.0601(4) 0.039(2) Uani 1 1 d . . .
H18 H -0.0095 0.1115 -0.0578 0.047 Uiso 1 1 calc R U .
C19 C 0.0078(2) 0.3354(13) -0.0646(5) 0.046(3) Uani 1 1 d . . .
C20 C 0.0360(2) 0.4147(12) -0.0660(4) 0.044(3) Uani 1 1 d . . .
H20 H 0.0354 0.5261 -0.0682 0.053 Uiso 1 1 calc R U .
C21 C 0.0653(2) 0.3393(11) -0.0645(4) 0.033(2) Uani 1 1 d . . .
C22 C 0.1627(2) 0.1995(13) -0.1453(4) 0.043(3) Uani 1 1 d . . .
H22 H 0.1469 0.2772 -0.1458 0.052 Uiso 1 1 calc R U .
C23 C 0.1674(3) 0.1298(13) -0.1943(4) 0.048(3) Uani 1 1 d . . .
H23 H 0.1549 0.1625 -0.2281 0.058 Uiso 1 1 calc R U .
C24 C 0.1902(3) 0.0129(13) -0.1941(4) 0.046(3) Uani 1 1 d . . .
H24 H 0.1922 -0.0374 -0.2272 0.055 Uiso 1 1 calc R U .
C25 C 0.2101(2) -0.0299(13) -0.1453(4) 0.047(3) Uani 1 1 d . . .
H25 H 0.2263 -0.1047 -0.1456 0.057 Uiso 1 1 calc R U .
C26 C 0.2060(2) 0.0380(12) -0.0952(4) 0.040(2) Uani 1 1 d . . .
H26 H 0.2192 0.0074 -0.0619 0.047 Uiso 1 1 calc R U .
C27 C 0.1819(2) 0.1525(11) -0.0952(4) 0.035(2) Uani 1 1 d . . .
C28 C 0.1669(2) 0.2631(13) 0.1104(4) 0.042(2) Uani 1 1 d . . .
H28 H 0.1892 0.2638 0.1144 0.050 Uiso 1 1 calc R U .
C29 C 0.1450(2) 0.3582(12) 0.0733(4) 0.041(2) Uani 1 1 d . . .
H29 H 0.1505 0.4307 0.0477 0.049 Uiso 1 1 calc R U .
C30 C 0.1140(2) 0.3262(11) 0.0812(4) 0.035(2) Uani 1 1 d . . .
H30 H 0.0952 0.3750 0.0623 0.042 Uiso 1 1 calc R U .
C31 C 0.1157(2) 0.2061(10) 0.1231(3) 0.028(2) Uani 1 1 d . . .
C32 C 0.1488(2) 0.1669(11) 0.1402(4) 0.035(2) Uani 1 1 d . . .
H32 H 0.1571 0.0902 0.1668 0.042 Uiso 1 1 calc R U .
C33 C 0.0878(2) 0.1593(11) 0.1515(4) 0.034(2) Uani 1 1 d . . .
C34 C 0.0955(2) 0.0017(11) 0.1846(4) 0.042(2) Uani 1 1 d . . .
H34A H 0.0991 -0.0825 0.1597 0.062 Uiso 1 1 calc R U .
H34B H 0.0776 -0.0264 0.2017 0.062 Uiso 1 1 calc R U .
H34C H 0.1144 0.0159 0.2129 0.062 Uiso 1 1 calc R U .
C35 C 0.0566(2) 0.1391(13) 0.1076(4) 0.044(3) Uani 1 1 d . . .
H35A H 0.0518 0.2376 0.0874 0.065 Uiso 1 1 calc R U .
H35B H 0.0392 0.1123 0.1260 0.065 Uiso 1 1 calc R U .
H35C H 0.0594 0.0548 0.0822 0.065 Uiso 1 1 calc R U .
C36 C 0.0832(2) 0.2911(12) 0.1935(4) 0.038(2) Uani 1 1 d . . .
C37 C 0.0580(3) 0.2785(13) 0.2226(4) 0.046(3) Uani 1 1 d . . .
H37 H 0.0437 0.1928 0.2154 0.056 Uiso 1 1 calc R U .
C38 C 0.0539(3) 0.3939(14) 0.2627(5) 0.055(3) Uani 1 1 d . . .
H38 H 0.0369 0.3844 0.2815 0.066 Uiso 1 1 calc R U .
C39 C 0.0748(3) 0.5194(15) 0.2741(5) 0.056(3) Uani 1 1 d . . .
H39 H 0.0722 0.5944 0.3011 0.068 Uiso 1 1 calc R U .
C40 C 0.0999(3) 0.5351(14) 0.2457(5) 0.062(3) Uani 1 1 d . . .
H40 H 0.1139 0.6219 0.2527 0.074 Uiso 1 1 calc R U .
C41 C 0.1039(3) 0.4198(13) 0.2067(5) 0.052(3) Uani 1 1 d . . .
H41 H 0.1213 0.4293 0.1887 0.063 Uiso 1 1 calc R U .
C11A C 0.2441(2) 0.0605(13) 0.0706(4) 0.042(2) Uani 1 1 d . . .
H11A H 0.2282 0.1417 0.0587 0.063 Uiso 1 1 calc R U .
H11B H 0.2448 -0.0117 0.0403 0.063 Uiso 1 1 calc R U .
H11C H 0.2648 0.1099 0.0823 0.063 Uiso 1 1 calc R U .
C13A C 0.2757(2) -0.1354(13) 0.2683(4) 0.051(3) Uani 1 1 d . . .
H13A H 0.2969 -0.1169 0.2611 0.077 Uiso 1 1 calc R U .
H13B H 0.2747 -0.2404 0.2840 0.077 Uiso 1 1 calc R U .
H13C H 0.2709 -0.0563 0.2941 0.077 Uiso 1 1 calc R U .
C15A C 0.1682(2) -0.2914(11) 0.1559(4) 0.038(2) Uani 1 1 d . . .
H15A H 0.1505 -0.2177 0.1487 0.057 Uiso 1 1 calc R U .
H15B H 0.1683 -0.3462 0.1904 0.057 Uiso 1 1 calc R U .
H15C H 0.1661 -0.3681 0.1261 0.057 Uiso 1 1 calc R U .
C17A C 0.0364(2) -0.0988(11) -0.0604(4) 0.043(3) Uani 1 1 d . . .
H17A H 0.0174 -0.1358 -0.0482 0.064 Uiso 1 1 calc R U .
H17B H 0.0552 -0.1405 -0.0361 0.064 Uiso 1 1 calc R U .
H17C H 0.0360 -0.1351 -0.0978 0.064 Uiso 1 1 calc R U .
C19A C -0.0238(2) 0.4219(14) -0.0688(5) 0.060(3) Uani 1 1 d . . .
H19A H -0.0203 0.5231 -0.0499 0.090 Uiso 1 1 calc R U .
H19B H -0.0382 0.3579 -0.0519 0.090 Uiso 1 1 calc R U .
H19C H -0.0331 0.4397 -0.1074 0.090 Uiso 1 1 calc R U .
C21A C 0.0941(2) 0.4379(11) -0.0676(4) 0.038(2) Uani 1 1 d . . .
H21A H 0.0878 0.5288 -0.0914 0.057 Uiso 1 1 calc R U .
H21B H 0.1093 0.3744 -0.0827 0.057 Uiso 1 1 calc R U .
H21C H 0.1038 0.4742 -0.0309 0.057 Uiso 1 1 calc R U .
C998 C 0.5000 0.378(3) 0.2500 0.060(5) Uani 1 2 d S T P
C999 C 0.5083(3) 0.2869(18) 0.2033(5) 0.083(4) Uani 1 1 d . . .
H99A H 0.5116 0.3596 0.1745 0.125 Uiso 1 1 calc R U .
H99B H 0.4910 0.2148 0.1887 0.125 Uiso 1 1 calc R U .
H99C H 0.5276 0.2266 0.2162 0.125 Uiso 1 1 calc R U .

loop_
_atom_site_aniso_label
_atom_site_aniso_U_11
_atom_site_aniso_U_22
_atom_site_aniso_U_33
_atom_site_aniso_U_23
_atom_site_aniso_U_13
_atom_site_aniso_U_12
U1 0.02963(15) 0.02708(15) 0.02709(16) -0.00244(15) 0.00412(11) -0.00110(15)
Se1 0.0382(5) 0.0343(6) 0.0365(6) -0.0005(5) 0.0084(4) -0.0042(4)
Cl1 0.0389(12) 0.0340(12) 0.0394(14) -0.0021(10) 0.0058(10) -0.0068(10)
O1 0.073(9) 0.065(10) 0.158(15) 0.000 0.015(9) 0.000
N1 0.015(3) 0.031(4) 0.031(4) 0.000(3) 0.000(3) 0.002(3)
N2 0.025(4) 0.025(4) 0.025(4) -0.002(3) 0.008(3) -0.004(3)
N3 0.030(4) 0.030(4) 0.029(4) 0.003(3) 0.003(3) 0.003(3)
C1 0.032(5) 0.034(6) 0.046(6) 0.004(5) -0.001(4) 0.010(4)
C2 0.029(5) 0.036(5) 0.037(6) -0.003(4) 0.003(4) 0.004(4)
C3 0.033(5) 0.018(5) 0.043(6) -0.010(4) 0.002(4) 0.007(4)
C4 0.037(5) 0.038(6) 0.025(5) -0.003(4) -0.002(4) 0.002(4)
C5 0.044(5) 0.033(5) 0.031(5) -0.006(4) 0.014(4) 0.003(4)
C6 0.048(6) 0.027(5) 0.025(5) 0.000(4) -0.001(4) -0.006(4)
C7 0.034(5) 0.035(5) 0.027(5) -0.001(4) 0.006(4) 0.001(4)
C8 0.035(5) 0.032(5) 0.028(5) -0.002(4) 0.006(4) -0.001(4)
C9 0.044(6) 0.049(7) 0.029(5) -0.004(4) 0.001(4) 0.012(5)
C10 0.033(5) 0.028(5) 0.030(5) -0.001(4) -0.001(4) 0.006(4)
C11 0.025(4) 0.034(6) 0.039(6) -0.005(4) 0.003(4) -0.002(4)
C12 0.035(5) 0.035(6) 0.047(6) -0.011(5) -0.004(4) -0.001(4)
C13 0.045(6) 0.027(5) 0.036(6) -0.006(4) -0.003(5) 0.006(4)
C14 0.046(6) 0.027(5) 0.038(6) 0.006(4) 0.001(5) 0.010(4)
C15 0.039(5) 0.022(5) 0.032(5) -0.005(4) 0.006(4) 0.010(4)
C16 0.037(5) 0.032(5) 0.022(5) -0.002(4) 0.000(4) 0.000(4)
C17 0.034(5) 0.041(6) 0.023(5) -0.002(4) -0.004(4) -0.003(4)
C18 0.030(5) 0.047(6) 0.039(6) -0.006(5) 0.005(4) 0.007(4)
C19 0.034(5) 0.046(7) 0.058(7) -0.007(5) 0.007(5) 0.006(5)
C20 0.037(5) 0.032(6) 0.062(7) -0.003(5) 0.008(5) 0.000(4)
C21 0.031(5) 0.035(6) 0.034(5) 0.001(4) 0.008(4) -0.001(4)
C22 0.038(5) 0.046(6) 0.040(6) 0.007(5) -0.005(5) 0.002(5)
C23 0.065(7) 0.049(7) 0.032(6) 0.004(5) 0.013(5) -0.009(6)
C24 0.056(6) 0.050(7) 0.034(6) -0.006(5) 0.015(5) 0.005(5)
C25 0.039(5) 0.054(7) 0.050(7) -0.005(6) 0.013(5) 0.002(5)
C26 0.040(5) 0.036(6) 0.043(6) 0.005(5) 0.006(4) 0.005(5)
C27 0.046(6) 0.029(5) 0.033(6) 0.001(4) 0.013(4) -0.008(4)
C28 0.024(5) 0.056(7) 0.044(6) -0.003(5) 0.001(4) -0.003(5)
C29 0.049(6) 0.042(6) 0.037(6) -0.010(5) 0.024(5) -0.012(5)
C30 0.042(5) 0.033(5) 0.030(5) -0.001(4) 0.009(4) -0.010(4)
C31 0.038(5) 0.025(5) 0.019(5) -0.003(4) 0.002(4) 0.000(4)
C32 0.026(5) 0.035(6) 0.043(6) -0.004(4) 0.002(4) 0.001(4)
C33 0.042(5) 0.035(6) 0.026(5) 0.002(4) 0.008(4) 0.001(4)
C34 0.049(6) 0.036(6) 0.040(6) -0.005(4) 0.009(5) 0.002(5)
C35 0.033(5) 0.043(6) 0.050(7) -0.003(5) -0.003(5) -0.003(5)
C36 0.037(5) 0.044(6) 0.035(6) -0.005(5) 0.008(4) 0.006(5)
C37 0.053(6) 0.044(7) 0.043(6) 0.001(5) 0.012(5) 0.003(5)
C38 0.062(7) 0.061(8) 0.046(7) 0.003(6) 0.017(6) 0.019(6)
C39 0.078(8) 0.057(8) 0.035(6) -0.007(5) 0.011(6) 0.009(7)
C40 0.079(9) 0.045(8) 0.059(8) -0.016(6) 0.009(7) -0.007(6)
C41 0.055(7) 0.050(7) 0.055(7) -0.013(6) 0.020(6) -0.007(6)
C11A 0.042(5) 0.047(6) 0.038(6) -0.008(5) 0.008(4) -0.005(5)
C13A 0.053(7) 0.048(7) 0.041(6) 0.001(5) -0.018(5) -0.006(5)
C15A 0.050(6) 0.030(5) 0.032(6) 0.005(4) 0.000(5) -0.001(4)
C17A 0.034(5) 0.036(6) 0.056(7) 0.008(5) 0.002(5) -0.003(4)
C19A 0.037(6) 0.051(7) 0.093(9) -0.005(7) 0.016(6) 0.007(5)
C21A 0.048(6) 0.026(5) 0.039(6) 0.016(5) 0.007(4) 0.016(5)
C998 0.049(10) 0.079(13) 0.041(10) 0.000 -0.018(8) 0.000
C999 0.085(10) 0.095(12) 0.065(9) 0.005(8) 0.004(8) 0.012(9)

loop_
_atom_type_symbol
_atom_type_description
_atom_type_scat_dispersion_real
_atom_type_scat_dispersion_imag
_atom_type_scat_source
C C 0.0181 0.0091 'International Tables Vol C Tables 4.2.6.8 and 6.1.1.4'
H H 0.0000 0.0000 'International Tables Vol C Tables 4.2.6.8 and 6.1.1.4'
N N 0.0311 0.0180 'International Tables Vol C Tables 4.2.6.8 and 6.1.1.4'
Cl Cl 0.3639 0.7018 'International Tables Vol C Tables 4.2.6.8 and 6.1.1.4'
Se Se -0.7943 1.1372 'International Tables Vol C Tables 4.2.6.8 and 6.1.1.4'
U U -4.3638 13.4090 'International Tables Vol C Tables 4.2.6.8 and 6.1.1.4'
O O 0.0492 0.0322 'International Tables Vol C Tables 4.2.6.8 and 6.1.1.4'

loop_
_geom_angle_atom_site_label_1
_geom_angle_atom_site_label_2
_geom_angle_atom_site_label_3
_geom_angle
_geom_angle_site_symmetry_1
_geom_angle_site_symmetry_3
N2 U1 N1 67.0(2) . .
N2 U1 N3 66.0(2) . .
N1 U1 N3 132.9(2) . .
N2 U1 Cl1 81.35(17) . .
N1 U1 Cl1 86.75(17) . .
N3 U1 Cl1 85.14(17) . .
N2 U1 C29 146.7(3) . .
N1 U1 C29 113.6(3) . .
N3 U1 C29 106.2(3) . .
Cl1 U1 C29 131.5(2) . .
N2 U1 C28 143.4(3) . .
N1 U1 C28 85.7(3) . .
N3 U1 C28 136.2(3) . .
Cl1 U1 C28 122.5(2) . .
C29 U1 C28 30.0(3) . .
N2 U1 C32 152.4(3) . .
N1 U1 C32 85.8(2) . .
N3 U1 C32 140.8(2) . .
Cl1 U1 C32 93.0(2) . .
C29 U1 C32 48.7(3) . .
C28 U1 C32 29.6(3) . .
N2 U1 C30 159.4(3) . .
N1 U1 C30 132.1(3) . .
N3 U1 C30 94.7(3) . .
Cl1 U1 C30 104.95(18) . .
C29 U1 C30 29.1(3) . .
C28 U1 C30 48.6(3) . .
C32 U1 C30 48.0(3) . .
N2 U1 C31 164.8(2) . .
N1 U1 C31 112.6(2) . .
N3 U1 C31 112.4(2) . .
Cl1 U1 C31 83.48(18) . .
C29 U1 C31 48.3(3) . .
C28 U1 C31 48.5(3) . .
C32 U1 C31 29.1(2) . .
C30 U1 C31 29.0(2) . .
N2 U1 Se1 79.24(16) . .
N1 U1 Se1 88.01(16) . .
N3 U1 Se1 84.69(17) . .
Cl1 U1 Se1 160.43(6) . .
C29 U1 Se1 67.7(2) . .
C28 U1 Se1 75.8(2) . .
C32 U1 Se1 105.39(19) . .
C30 U1 Se1 92.50(18) . .
C31 U1 Se1 115.88(17) . .
C27 Se1 U1 111.4(3) . .
C2 N1 C10 116.1(7) . .
C2 N1 U1 118.1(5) . .
C10 N1 U1 125.7(5) . .
C3 N2 C7 118.4(7) . .
C3 N2 U1 120.7(5) . .
C7 N2 U1 120.9(5) . .
C8 N3 C16 118.3(7) . .
C8 N3 U1 119.0(6) . .
C16 N3 U1 122.5(5) . .
C2 C1 H1A 109.5 . .
C2 C1 H1B 109.5 . .
H1A C1 H1B 109.5 . .
C2 C1 H1C 109.5 . .
H1A C1 H1C 109.5 . .
H1B C1 H1C 109.5 . .
N1 C2 C3 117.5(8) . .
N1 C2 C1 122.2(8) . .
C3 C2 C1 120.2(8) . .
N2 C3 C4 121.5(8) . .
N2 C3 C2 116.2(8) . .
C4 C3 C2 122.2(8) . .
C5 C4 C3 120.0(9) . .
C5 C4 H4 120.0 . .
C3 C4 H4 120.0 . .
C4 C5 C6 118.8(9) . .
C4 C5 H5 120.6 . .
C6 C5 H5 120.6 . .
C5 C6 C7 120.7(8) . .
C5 C6 H6 119.6 . .
C7 C6 H6 119.6 . .
N2 C7 C6 120.5(8) . .
N2 C7 C8 116.8(8) . .
C6 C7 C8 122.5(8) . .
N3 C8 C7 116.6(8) . .
N3 C8 C9 123.0(8) . .
C7 C8 C9 120.4(8) . .
C8 C9 H9A 109.5 . .
C8 C9 H9B 109.5 . .
H9A C9 H9B 109.5 . .
C8 C9 H9C 109.5 . .
H9A C9 H9C 109.5 . .
H9B C9 H9C 109.5 . .
C15 C10 C11 121.5(8) . .
C15 C10 N1 120.1(8) . .
C11 C10 N1 118.3(8) . .
C12 C11 C10 117.1(9) . .
C12 C11 C11A 119.9(8) . .
C10 C11 C11A 122.9(8) . .
C13 C12 C11 123.4(9) . .
C13 C12 H12 118.3 . .
C11 C12 H12 118.3 . .
C12 C13 C14 117.2(9) . .
C12 C13 C13A 122.6(9) . .
C14 C13 C13A 120.2(9) . .
C13 C14 C15 123.2(9) . .
C13 C14 H14 118.4 . .
C15 C14 H14 118.4 . .
C10 C15 C14 117.5(9) . .
C10 C15 C15A 122.1(8) . .
C14 C15 C15A 120.4(9) . .
C21 C16 C17 120.5(8) . .
C21 C16 N3 121.1(8) . .
C17 C16 N3 118.4(8) . .
C18 C17 C16 118.7(9) . .
C18 C17 C17A 119.3(9) . .
C16 C17 C17A 121.8(8) . .
C17 C18 C19 122.1(9) . .
C17 C18 H18 119.0 . .
C19 C18 H18 119.0 . .
C20 C19 C18 117.4(9) . .
C20 C19 C19A 122.3(10) . .
C18 C19 C19A 120.3(9) . .
C19 C20 C21 124.0(9) . .
C19 C20 H20 118.0 . .
C21 C20 H20 118.0 . .
C20 C21 C16 117.3(9) . .
C20 C21 C21A 119.2(9) . .
C16 C21 C21A 123.5(8) . .
C23 C22 C27 119.3(10) . .
C23 C22 H22 120.4 . .
C27 C22 H22 120.4 . .
C24 C23 C22 121.0(10) . .
C24 C23 H23 119.5 . .
C22 C23 H23 119.5 . .
C25 C24 C23 120.2(10) . .
C25 C24 H24 119.9 . .
C23 C24 H24 119.9 . .
C24 C25 C26 120.1(10) . .
C24 C25 H25 119.9 . .
C26 C25 H25 119.9 . .
C25 C26 C27 119.6(9) . .
C25 C26 H26 120.2 . .
C27 C26 H26 120.2 . .
C22 C27 C26 119.7(9) . .
C22 C27 Se1 119.4(8) . .
C26 C27 Se1 120.8(7) . .
C32 C28 C29 107.3(8) . .
C32 C28 U1 77.5(6) . .
C29 C28 U1 74.5(5) . .
C32 C28 H28 126.4 . .
C29 C28 H28 126.4 . .
U1 C28 H28 114.1 . .
C30 C29 C28 108.9(9) . .
C30 C29 U1 79.5(6) . .
C28 C29 U1 75.5(6) . .
C30 C29 H29 125.5 . .
C28 C29 H29 125.5 . .
U1 C29 H29 111.8 . .
C29 C30 C31 108.5(9) . .
C29 C30 U1 71.4(6) . .
C31 C30 U1 77.5(5) . .
C29 C30 H30 125.7 . .
C31 C30 H30 125.7 . .
U1 C30 H30 117.3 . .
C32 C31 C30 106.4(8) . .
C32 C31 C33 127.6(8) . .
C30 C31 C33 124.8(8) . .
C32 C31 U1 72.3(5) . .
C30 C31 U1 73.5(5) . .
C33 C31 U1 129.1(6) . .
C28 C32 C31 108.8(8) . .
C28 C32 U1 72.9(6) . .
C31 C32 U1 78.6(5) . .
C28 C32 H32 125.6 . .
C31 C32 H32 125.6 . .
U1 C32 H32 114.9 . .
C31 C33 C36 109.3(8) . .
C31 C33 C35 110.1(7) . .
C36 C33 C35 109.7(8) . .
C31 C33 C34 110.7(8) . .
C36 C33 C34 107.4(7) . .
C35 C33 C34 109.6(8) . .
C33 C34 H34A 109.5 . .
C33 C34 H34B 109.5 . .
H34A C34 H34B 109.5 . .
C33 C34 H34C 109.5 . .
H34A C34 H34C 109.5 . .
H34B C34 H34C 109.5 . .
C33 C35 H35A 109.5 . .
C33 C35 H35B 109.5 . .
H35A C35 H35B 109.5 . .
C33 C35 H35C 109.5 . .
H35A C35 H35C 109.5 . .
H35B C35 H35C 109.5 . .
C41 C36 C37 116.9(9) . .
C41 C36 C33 123.3(9) . .
C37 C36 C33 119.7(9) . .
C36 C37 C38 120.9(11) . .
C36 C37 H37 119.6 . .
C38 C37 H37 119.6 . .
C39 C38 C37 120.3(11) . .
C39 C38 H38 119.8 . .
C37 C38 H38 119.8 . .
C38 C39 C40 120.0(11) . .
C38 C39 H39 120.0 . .
C40 C39 H39 120.0 . .
C39 C40 C41 119.1(11) . .
C39 C40 H40 120.4 . .
C41 C40 H40 120.4 . .
C36 C41 C40 122.7(10) . .
C36 C41 H41 118.6 . .
C40 C41 H41 118.6 . .
C11 C11A H11A 109.5 . .
C11 C11A H11B 109.5 . .
H11A C11A H11B 109.5 . .
C11 C11A H11C 109.5 . .
H11A C11A H11C 109.5 . .
H11B C11A H11C 109.5 . .
C13 C13A H13A 109.5 . .
C13 C13A H13B 109.5 . .
H13A C13A H13B 109.5 . .
C13 C13A H13C 109.5 . .
H13A C13A H13C 109.5 . .
H13B C13A H13C 109.5 . .
C15 C15A H15A 109.5 . .
C15 C15A H15B 109.5 . .
H15A C15A H15B 109.5 . .
C15 C15A H15C 109.5 . .
H15A C15A H15C 109.5 . .
H15B C15A H15C 109.5 . .
C17 C17A H17A 109.5 . .
C17 C17A H17B 109.5 . .
H17A C17A H17B 109.5 . .
C17 C17A H17C 109.5 . .
H17A C17A H17C 109.5 . .
H17B C17A H17C 109.5 . .
C19 C19A H19A 109.5 . .
C19 C19A H19B 109.5 . .
H19A C19A H19B 109.5 . .
C19 C19A H19C 109.5 . .
H19A C19A H19C 109.5 . .
H19B C19A H19C 109.5 . .
C21 C21A H21A 109.5 . .
C21 C21A H21B 109.5 . .
H21A C21A H21B 109.5 . .
C21 C21A H21C 109.5 . .
H21A C21A H21C 109.5 . .
H21B C21A H21C 109.5 . .
O1 C998 C999 121.2(9) . 2_655
O1 C998 C999 121.2(9) . .
C999 C998 C999 117.6(19) 2_655 .
C998 C999 H99A 109.5 . .
C998 C999 H99B 109.5 . .
H99A C999 H99B 109.5 . .
C998 C999 H99C 109.5 . .
H99A C999 H99C 109.5 . .
H99B C999 H99C 109.5 . .

loop_
_geom_bond_atom_site_label_1
_geom_bond_atom_site_label_2
_geom_bond_distance
_geom_bond_site_symmetry_2
U1 N2 2.367(7) .
U1 N1 2.485(6) .
U1 N3 2.491(7) .
U1 Cl1 2.621(2) .
U1 C29 2.713(10) .
U1 C28 2.726(10) .
U1 C32 2.784(9) .
U1 C30 2.814(9) .
U1 C31 2.865(8) .
U1 Se1 2.8729(11) .
Se1 C27 1.931(9) .
O1 C998 1.22(2) .
N1 C2 1.314(11) .
N1 C10 1.475(10) .
N2 C3 1.381(10) .
N2 C7 1.384(11) .
N3 C8 1.319(11) .
N3 C16 1.459(11) .
C1 C2 1.495(12) .
C1 H1A 0.9600 .
C1 H1B 0.9600 .
C1 H1C 0.9600 .
C2 C3 1.459(12) .
C3 C4 1.386(12) .
C4 C5 1.384(12) .
C4 H4 0.9300 .
C5 C6 1.387(12) .
C5 H5 0.9300 .
C6 C7 1.389(12) .
C6 H6 0.9300 .
C7 C8 1.431(12) .
C8 C9 1.510(12) .
C9 H9A 0.9600 .
C9 H9B 0.9600 .
C9 H9C 0.9600 .
C10 C15 1.395(12) .
C10 C11 1.416(12) .
C11 C12 1.394(12) .
C11 C11A 1.493(13) .
C12 C13 1.380(13) .
C12 H12 0.9300 .
C13 C14 1.381(13) .
C13 C13A 1.506(12) .
C14 C15 1.402(12) .
C14 H14 0.9300 .
C15 C15A 1.493(12) .
C16 C21 1.413(13) .
C16 C17 1.414(12) .
C17 C18 1.378(12) .
C17 C17A 1.522(13) .
C18 C19 1.402(14) .
C18 H18 0.9300 .
C19 C20 1.369(13) .
C19 C19A 1.506(13) .
C20 C21 1.386(12) .
C20 H20 0.9300 .
C21 C21A 1.485(12) .
C22 C23 1.379(14) .
C22 C27 1.387(13) .
C22 H22 0.9300 .
C23 C24 1.372(14) .
C23 H23 0.9300 .
C24 C25 1.366(14) .
C24 H24 0.9300 .
C25 C26 1.388(13) .
C25 H25 0.9300 .
C26 C27 1.397(13) .
C26 H26 0.9300 .
C28 C32 1.408(13) .
C28 C29 1.408(14) .
C28 H28 0.9300 .
C29 C30 1.393(12) .
C29 H29 0.9300 .
C30 C31 1.423(12) .
C30 H30 0.9300 .
C31 C32 1.422(12) .
C31 C33 1.529(12) .
C32 H32 0.9300 .
C33 C36 1.541(13) .
C33 C35 1.542(12) .
C33 C34 1.543(13) .
C34 H34A 0.9600 .
C34 H34B 0.9600 .
C34 H34C 0.9600 .
C35 H35A 0.9600 .
C35 H35B 0.9600 .
C35 H35C 0.9600 .
C36 C41 1.386(14) .
C36 C37 1.394(13) .
C37 C38 1.407(14) .
C37 H37 0.9300 .
C38 C39 1.363(16) .
C38 H38 0.9300 .
C39 C40 1.384(16) .
C39 H39 0.9300 .
C40 C41 1.387(14) .
C40 H40 0.9300 .
C41 H41 0.9300 .
C11A H11A 0.9600 .
C11A H11B 0.9600 .
C11A H11C 0.9600 .
C13A H13A 0.9600 .
C13A H13B 0.9600 .
C13A H13C 0.9600 .
C15A H15A 0.9600 .
C15A H15B 0.9600 .
C15A H15C 0.9600 .
C17A H17A 0.9600 .
C17A H17B 0.9600 .
C17A H17C 0.9600 .
C19A H19A 0.9600 .
C19A H19B 0.9600 .
C19A H19C 0.9600 .
C21A H21A 0.9600 .
C21A H21B 0.9600 .
C21A H21C 0.9600 .
C998 C999 1.469(16) 2_655
C998 C999 1.469(16) .
C999 H99A 0.9600 .
C999 H99B 0.9600 .
C999 H99C 0.9600 .

loop_
_geom_torsion_atom_site_label_1
_geom_torsion_atom_site_label_2
_geom_torsion_atom_site_label_3
_geom_torsion_atom_site_label_4
_geom_torsion
C10 N1 C2 C3 -175.2(8)
U1 N1 C2 C3 7.9(11)
C10 N1 C2 C1 2.5(13)
U1 N1 C2 C1 -174.4(7)
C7 N2 C3 C4 0.1(13)
U1 N2 C3 C4 -179.0(7)
C7 N2 C3 C2 177.4(8)
U1 N2 C3 C2 -1.7(11)
N1 C2 C3 N2 -4.3(13)
C1 C2 C3 N2 178.0(8)
N1 C2 C3 C4 173.0(9)
C1 C2 C3 C4 -4.7(14)
N2 C3 C4 C5 0.7(14)
C2 C3 C4 C5 -176.4(9)
C3 C4 C5 C6 -1.6(14)
C4 C5 C6 C7 1.6(14)
C3 N2 C7 C6 0.0(12)
U1 N2 C7 C6 179.1(6)
C3 N2 C7 C8 175.8(8)
U1 N2 C7 C8 -5.1(10)
C5 C6 C7 N2 -0.8(14)
C5 C6 C7 C8 -176.4(9)
C16 N3 C8 C7 -167.3(8)
U1 N3 C8 C7 7.7(11)
C16 N3 C8 C9 12.1(13)
U1 N3 C8 C9 -172.9(7)
N2 C7 C8 N3 -2.0(12)
C6 C7 C8 N3 173.8(8)
N2 C7 C8 C9 178.6(8)
C6 C7 C8 C9 -5.6(14)
C2 N1 C10 C15 -90.1(10)
U1 N1 C10 C15 86.5(9)
C2 N1 C10 C11 85.9(10)
U1 N1 C10 C11 -97.5(8)
C15 C10 C11 C12 0.3(13)
N1 C10 C11 C12 -175.7(8)
C15 C10 C11 C11A 179.0(9)
N1 C10 C11 C11A 3.1(13)
C10 C11 C12 C13 1.4(14)
C11A C11 C12 C13 -177.4(9)
C11 C12 C13 C14 -2.7(14)
C11 C12 C13 C13A 177.1(9)
C12 C13 C14 C15 2.3(14)
C13A C13 C14 C15 -177.5(9)
C11 C10 C15 C14 -0.6(13)
N1 C10 C15 C14 175.3(8)
C11 C10 C15 C15A -179.9(8)
N1 C10 C15 C15A -4.0(13)
C13 C14 C15 C10 -0.8(14)
C13 C14 C15 C15A 178.6(9)
C8 N3 C16 C21 -107.0(10)
U1 N3 C16 C21 78.1(10)
C8 N3 C16 C17 75.0(11)
U1 N3 C16 C17 -99.8(8)
C21 C16 C17 C18 -0.4(13)
N3 C16 C17 C18 177.6(8)
C21 C16 C17 C17A 174.5(9)
N3 C16 C17 C17A -7.5(13)
C16 C17 C18 C19 1.6(14)
C17A C17 C18 C19 -173.4(9)
C17 C18 C19 C20 -2.1(16)
C17 C18 C19 C19A 176.6(10)
C18 C19 C20 C21 1.4(17)
C19A C19 C20 C21 -177.3(10)
C19 C20 C21 C16 -0.2(16)
C19 C20 C21 C21A 178.6(10)
C17 C16 C21 C20 -0.3(14)
N3 C16 C21 C20 -178.3(8)
C17 C16 C21 C21A -179.1(8)
N3 C16 C21 C21A 3.0(14)
C27 C22 C23 C24 1.3(16)
C22 C23 C24 C25 -3.8(16)
C23 C24 C25 C26 3.8(16)
C24 C25 C26 C27 -1.3(15)
C23 C22 C27 C26 1.2(15)
C23 C22 C27 Se1 179.1(8)
C25 C26 C27 C22 -1.3(14)
C25 C26 C27 Se1 -179.1(7)
C32 C28 C29 C30 2.1(11)
U1 C28 C29 C30 73.3(7)
C32 C28 C29 U1 -71.2(7)
C28 C29 C30 C31 -1.3(11)
U1 C29 C30 C31 69.3(6)
C28 C29 C30 U1 -70.6(7)
C29 C30 C31 C32 0.1(10)
U1 C30 C31 C32 65.3(6)
C29 C30 C31 C33 168.2(8)
U1 C30 C31 C33 -126.6(8)
C29 C30 C31 U1 -65.2(7)
C29 C28 C32 C31 -2.0(11)
U1 C28 C32 C31 -71.2(7)
C29 C28 C32 U1 69.1(7)
C30 C31 C32 C28 1.2(10)
C33 C31 C32 C28 -166.5(9)
U1 C31 C32 C28 67.4(7)
C30 C31 C32 U1 -66.1(6)
C33 C31 C32 U1 126.2(9)
C32 C31 C33 C36 91.1(11)
C30 C31 C33 C36 -74.5(10)
U1 C31 C33 C36 -171.4(6)
C32 C31 C33 C35 -148.4(9)
C30 C31 C33 C35 46.0(12)
U1 C31 C33 C35 -50.9(10)
C32 C31 C33 C34 -27.1(12)
C30 C31 C33 C34 167.3(8)
U1 C31 C33 C34 70.5(9)
C31 C33 C36 C41 -7.0(13)
C35 C33 C36 C41 -127.8(10)
C34 C33 C36 C41 113.1(11)
C31 C33 C36 C37 176.8(9)
C35 C33 C36 C37 56.0(12)
C34 C33 C36 C37 -63.0(11)
C41 C36 C37 C38 1.1(15)
C33 C36 C37 C38 177.5(9)
C36 C37 C38 C39 -0.7(16)
C37 C38 C39 C40 0.9(17)
C38 C39 C40 C41 -1.6(18)
C37 C36 C41 C40 -1.8(17)
C33 C36 C41 C40 -178.1(10)
C39 C40 C41 C36 2.1(18)
